data_1100500
loop_
_publ_author_name
'Ghassemzadeh, Mitra'
'Harms, Klaus'
'Dehnicke, Kurt'

_publ_section_title
;
 Komplexe von Halogenid-Ionen mit Diiodacetylen. Die Kristallstrukturen
 von PPh~4~[X(I-C\\tb C-I)~2~] mit X = Cl, Br, I
;
_journal_coden_ASTM CHBEAM
_journal_issue 2
_journal_name_full 'Chemische Berichte'
_journal_page_first 259
_journal_page_last 262
_journal_paper_doi 10.1002/cber.19961290224
_journal_volume 129
_journal_year 1996
_chemical_formula_sum 'C28 H20 Br I4 P'
_space_group_IT_number 113
_symmetry_cell_setting tetragonal
_symmetry_Int_Tables_number 113
_symmetry_space_group_name_Hall 'P -4 2ab'
_symmetry_space_group_name_H-M 'P -4 21 m'
_cell_angle_alpha 90
_cell_angle_beta 90
_cell_angle_gamma 90
_cell_formula_units_Z 2
_cell_length_a 14.499(1)
_cell_length_b 14.499(1)
_cell_length_c 7.167(1)
_cod_depositor_comments
;

  Following symmetrically equivalent atoms were removed in order to
  leave only atoms from asymmetric unit:

  C3A* C 1.0138(4) 0.9016(4) 0.8537(9)
  C4A* C 1.0793(5) 0.9039(5) 0.7070(9)
  C5A* C 1.0919(6) 0.8285(5) 0.5933(10)
  C6A* C 1.0365(5) 0.7526(6) 0.6164(11)
  C7A* C 0.9743(5) 0.7496(6) 0.7561(14)
  C8A* C 0.9615(5) 0.8226(5) 0.8736(11)
  H5A* H 0.9169(5) 0.8191(5) 0.9685(11)
  H4A* H 0.9388(5) 0.6960(6) 0.7731(14)
  H3A* H 1.0419(5) 0.7023(6) 0.5343(11)
  H2A* H 1.1379(6) 0.8289(5) 0.5009(10)
  H1A* H 1.1145(5) 0.9574(5) 0.6873(9)
  C3C* C 0.9016(4) 0.9862(4) 1.1463(9)
  C4C* C 0.9039(5) 0.9207(5) 1.2930(9)
  C5C* C 0.8285(6) 0.9081(5) 1.4067(10)
  C6C* C 0.7526(5) 0.9635(6) 1.3836(11)
  C7C* C 0.7496(5) 1.0257(6) 1.2439(14)
  C8C* C 0.8226(5) 1.0385(5) 1.1264(11)
  H5C* H 0.8191(5) 1.0831(5) 1.0315(11)
  H4C* H 0.6960(5) 1.0612(6) 1.2269(14)
  H3C* H 0.7023(5) 0.9581(6) 1.4657(11)
  H2C* H 0.8289(6) 0.8621(5) 1.4991(10)
  H1C* H 0.9574(5) 0.8855(5) 1.3127(9)
  C3E* C 0.9862(4) 1.0984(4) 0.8537(9)
  C4E* C 0.9207(5) 1.0961(5) 0.7070(9)
  C5E* C 0.9081(6) 1.1715(5) 0.5933(10)
  C6E* C 0.9635(5) 1.2474(6) 0.6164(11)
  C7E* C 1.0257(5) 1.2504(6) 0.7561(14)
  C8E* C 1.0385(5) 1.1774(5) 0.8736(11)
  H5E* H 1.0831(5) 1.1809(5) 0.9685(11)
  H4E* H 1.0612(5) 1.3040(6) 0.7731(14)
  H3E* H 0.9581(5) 1.2977(6) 0.5343(11)
  H2E* H 0.8621(6) 1.1711(5) 0.5009(10)
  H1E* H 0.8855(5) 1.0426(5) 0.6873(9)

  Andrius Merkys
  2013-11-12
;
_cod_original_formula_sum 'C28 H20 Br1 I4 P1'
_cod_database_code 1100500

loop_
_symmetry_equiv_pos_site_id
_symmetry_equiv_pos_as_xyz
1 x,y,z
2 y,-x,-z
3 1/2+x,1/2-y,-z
4 -x,-y,z
5 1/2-y,1/2-x,z
6 -y,x,-z
7 1/2-x,1/2+y,-z
8 1/2+y,1/2+x,z

loop_
_atom_site_label
_atom_site_type_symbol
_atom_site_fract_x
_atom_site_fract_y
_atom_site_fract_z
I1 I 0.85370(3) 0.64630(3) 1.23828(10)
I2 I 0.63512(3) 0.86488(3) 0.86415(10)
C1 C 0.7668(5) 0.7332(5) 1.1050(15)
C2 C 0.7186(5) 0.7814(5) 1.0150(15)
Br1 Br 1.00000 0.50000 1.4090(3)
P1 P 1.00000 1.00000 1.00000
C3 C 1.0984(4) 1.0138(4) 1.1463(9)
C4 C 1.0961(5) 1.0793(5) 1.2930(9)
C5 C 1.1715(6) 1.0919(5) 1.4067(10)
C6 C 1.2474(5) 1.0365(6) 1.3836(11)
C7 C 1.2504(5) 0.9743(6) 1.2439(14)
C8 C 1.1774(5) 0.9615(5) 1.1264(11)
H1 H 1.0426(5) 1.1145(5) 1.3127(9)
H2 H 1.1711(6) 1.1379(5) 1.4991(10)
H3 H 1.2977(5) 1.0419(6) 1.4657(11)
H4 H 1.3040(5) 0.9388(6) 1.2269(14)
H5 H 1.1809(5) 0.9169(5) 1.0315(11)

loop_
_atom_type_symbol
_atom_type_radius_bond
C 0.68
H 0.23
Br 1.21
I 1.40
P 1.05
